data_2005364
loop_
_publ_author_name
'Feeder, N.'
'Jones, W.'

_publ_section_title
;
 <i>N</i>-Saccharinperacetic Acid Monohydrate and
 <i>N</i>-Saccharinpentanoic Acid Monohydrate
;
_journal_issue 9
_journal_name_full 'Acta Crystallographica Section C'
_journal_page_first 2323
_journal_page_last 2326
_journal_paper_doi 10.1107/S0108270196003769
_journal_volume 52
_journal_year 1996
_chemical_formula_iupac 'C9 H7 N1 O6 S1, H2 O1'
_chemical_formula_moiety 'C9 H7 N O6 S, H2 O'
_chemical_formula_sum 'C9 H9 N O7 S'
_chemical_formula_weight 275.23
_chemical_name_common '2-saccharinperethanoic acid monohydrate'
_chemical_name_systematic
;
3-oxo-1,2-benzisothiazole-2(3H)-perethanoic acid monohydrate
;
_space_group_IT_number 14
_symmetry_cell_setting monoclinic
_symmetry_space_group_name_Hall '-P 2yn'
_symmetry_space_group_name_H-M 'P 1 21/n 1'
_audit_creation_method SHELXL
_cell_angle_alpha 90.
_cell_angle_beta 98.51(2)
_cell_angle_gamma 90.
_cell_formula_units_Z 4
_cell_length_a 9.013(3)
_cell_length_b 7.055(4)
_cell_length_c 18.118(2)
_cell_measurement_reflns_used 25
_cell_measurement_temperature 173(2)
_cell_measurement_theta_max 20
_cell_measurement_theta_min 15
_cell_volume 1139.4(8)
_computing_cell_refinement 'Rigaku AFC-7R software'
_computing_data_collection 'Rigaku AFC-7R software'
_computing_data_reduction 'TEXSAN (Molecular Structure Corporation, 1995)'
_computing_molecular_graphics TEXSAN
_computing_publication_material SHELXL93
_computing_structure_refinement 'SHELXL93 (Sheldrick, 1993)'
_computing_structure_solution 'SHELXS86 (Sheldrick, 1990)'
_diffrn_ambient_temperature 173(2)
_diffrn_measurement_device 'Rigaku AFC-7R'
_diffrn_measurement_method \w/2\q
_diffrn_radiation_monochromator graphite
_diffrn_radiation_source 'fine-focus rotating anode'
_diffrn_radiation_type MoK\a
_diffrn_radiation_wavelength 0.71069
_diffrn_reflns_av_R_equivalents 0.0191
_diffrn_reflns_av_sigmaI/netI 0.0382
_diffrn_reflns_limit_h_max 10
_diffrn_reflns_limit_h_min 0
_diffrn_reflns_limit_k_max 8
_diffrn_reflns_limit_k_min 0
_diffrn_reflns_limit_l_max 21
_diffrn_reflns_limit_l_min -21
_diffrn_reflns_number 2141
_diffrn_reflns_theta_max 24.99
_diffrn_reflns_theta_min 2.70
_diffrn_standards_decay_% 0.8
_diffrn_standards_interval_count 200
_diffrn_standards_number 3
_exptl_absorpt_coefficient_mu 0.312
_exptl_absorpt_correction_type none
_exptl_crystal_colour colourless
_exptl_crystal_density_diffrn 1.604
_exptl_crystal_density_method 'not measured'
_exptl_crystal_description rod
_exptl_crystal_F_000 568
_exptl_crystal_size_max 0.40
_exptl_crystal_size_mid 0.15
_exptl_crystal_size_min 0.15
_refine_diff_density_max 0.541
_refine_diff_density_min -0.293
_refine_ls_extinction_method none
_refine_ls_goodness_of_fit_all 1.046
_refine_ls_goodness_of_fit_obs 1.089
_refine_ls_hydrogen_treatment 'H-atom U's refined'
_refine_ls_matrix_type full
_refine_ls_number_parameters 165
_refine_ls_number_reflns 2001
_refine_ls_number_restraints 0
_refine_ls_restrained_S_all 1.051
_refine_ls_restrained_S_obs 1.089
_refine_ls_R_factor_all 0.0634
_refine_ls_R_factor_obs 0.0466
_refine_ls_shift/esd_max -0.001
_refine_ls_shift/esd_mean 0.000
_refine_ls_structure_factor_coef Fsqd
_refine_ls_weighting_scheme
;
calc w = 1/[\s^2^(F~o~^2^) + (0.0649P)^2^ + 0.8779P]
where P = (F~o~^2^ + 2F~c~^2^)/3
;
_refine_ls_wR_factor_all 0.1340
_refine_ls_wR_factor_obs 0.1222
_reflns_number_observed 1585
_reflns_number_total 2006
_reflns_observed_criterion >2sigma(I)
_cod_data_source_file ha1157.cif
_cod_data_source_block I
_cod_original_cell_volume 1139.4(7)
_cod_original_sg_symbol_H-M 'P 21/n'
_cod_original_formula_sum 'C9 H9 N1 O7 S1'
_cod_database_code 2005364

loop_
_symmetry_equiv_pos_as_xyz
'x, y, z'
'-x+1/2, y+1/2, -z+1/2'
'-x, -y, -z'
'x-1/2, -y-1/2, z-1/2'

loop_
_atom_site_aniso_label
_atom_site_aniso_U_11
_atom_site_aniso_U_22
_atom_site_aniso_U_33
_atom_site_aniso_U_12
_atom_site_aniso_U_13
_atom_site_aniso_U_23
S1 0.0313(4) 0.0489(5) 0.0217(4) 0.0084(3) 0.0054(3) 0.0048(3)
O1 0.056(2) 0.069(2) 0.0379(13) 0.0131(13) 0.0081(11) 0.0259(12)
O2 0.0496(14) 0.069(2) 0.0313(12) 0.0154(13) 0.0067(10) -0.0124(11)
O3 0.0501(14) 0.0465(14) 0.0350(12) -0.0032(11) 0.0063(10) 0.0005(10)
O7 0.0417(13) 0.0492(14) 0.0353(12) -0.0072(11) 0.0173(10) -0.0049(10)
O90 0.0393(13) 0.0476(15) 0.0446(13) 0.0073(11) -0.0017(10) -0.0132(12)
O91 0.0334(12) 0.0467(14) 0.0470(13) -0.0009(10) -0.0096(10) -0.0029(11)
O92 0.0351(12) 0.055(2) 0.0514(14) 0.0104(11) -0.0014(10) -0.0055(12)
N1 0.0238(12) 0.0414(14) 0.0244(12) 0.0020(11) 0.0028(9) -0.0044(11)
C1 0.031(2) 0.032(2) 0.0285(15) 0.0055(12) 0.0015(12) 0.0050(12)
C2 0.029(2) 0.050(2) 0.048(2) 0.0034(15) 0.0068(14) 0.008(2)
C3 0.029(2) 0.048(2) 0.060(2) 0.004(2) -0.009(2) 0.002(2)
C4 0.045(2) 0.037(2) 0.042(2) 0.004(2) -0.014(2) -0.0017(15)
C5 0.044(2) 0.030(2) 0.0275(15) 0.0032(14) -0.0011(13) 0.0016(12)
C6 0.034(2) 0.0191(13) 0.0274(14) 0.0022(12) 0.0020(12) 0.0029(11)
C7 0.035(2) 0.0236(14) 0.0279(15) -0.0006(12) 0.0061(12) -0.0030(12)
C8 0.030(2) 0.043(2) 0.037(2) -0.0007(14) -0.0022(13) -0.0138(15)
C9 0.0225(14) 0.047(2) 0.0278(15) -0.0038(13) 0.0033(11) -0.0009(14)

loop_
_atom_site_label
_atom_site_occupancy
_atom_site_fract_x
_atom_site_fract_y
_atom_site_fract_z
_atom_site_U_iso_or_equiv
_atom_site_thermal_displace_type
_atom_site_calc_flag
_atom_site_refinement_flags
_atom_site_type_symbol
S1 1 0.91106(8) 0.21943(12) 0.84378(4) 0.0339(3) Uani d . S
O1 1 0.8963(3) 0.3899(4) 0.80109(13) 0.0542(7) Uani d . O
O2 1 0.9379(3) 0.0474(4) 0.80692(12) 0.0498(7) Uani d . O
O3 1 0.3683(3) 0.8067(3) 0.85038(12) 0.0439(6) Uani d . O
O7 1 0.6899(2) 0.1841(3) 1.00258(11) 0.0409(6) Uani d . O
O90 1 0.5281(2) 0.4588(3) 0.86484(12) 0.0446(6) Uani d . O
O91 1 0.3954(2) 0.2617(3) 0.78276(13) 0.0439(6) Uani d . O
O92 1 0.2856(2) 0.4179(4) 0.77485(13) 0.0480(6) Uani d . O
N1 1 0.7608(3) 0.1927(4) 0.88669(12) 0.0300(6) Uani d . N
C1 1 1.0299(3) 0.2488(4) 0.9287(2) 0.0306(7) Uani d . C
C2 1 1.1825(3) 0.2778(5) 0.9380(2) 0.0420(8) Uani d . C
H2 1 1.2363(3) 0.2828(5) 0.8967(2) 0.055(5) Uiso calc R H
C3 1 1.2540(4) 0.2995(5) 1.0109(2) 0.0472(9) Uani d . C
H3 1 1.3593(4) 0.3204(5) 1.0197(2) 0.055(5) Uiso calc R H
C4 1 1.1758(4) 0.2914(5) 1.0708(2) 0.0435(8) Uani d . C
H4 1 1.2279(4) 0.3053(5) 1.1200(2) 0.055(5) Uiso calc R H
C5 1 1.0217(4) 0.2632(4) 1.0598(2) 0.0346(7) Uani d . C
H5 1 0.9675(4) 0.2590(4) 1.1009(2) 0.055(5) Uiso calc R H
C6 1 0.9489(3) 0.2412(4) 0.9874(2) 0.0272(6) Uani d . C
C7 1 0.7870(3) 0.2044(4) 0.9637(2) 0.0286(6) Uani d . C
C8 1 0.6166(3) 0.1425(5) 0.8447(2) 0.0373(8) Uani d . C
H8A 1 0.5696(3) 0.0426(5) 0.8719(2) 0.054(7) Uiso calc R H
H8B 1 0.6317(3) 0.0903(5) 0.7957(2) 0.054(7) Uiso calc R H
C9 1 0.5123(3) 0.3115(5) 0.8328(2) 0.0325(7) Uani d . C

loop_
_atom_type_symbol
_atom_type_description
_atom_type_scat_dispersion_real
_atom_type_scat_dispersion_imag
_atom_type_scat_source
C C 0.0033 0.0016 'International Tables Vol C Tables 4.2.6.8 and 6.1.1.4'
H H 0.0000 0.0000 'International Tables Vol C Tables 4.2.6.8 and 6.1.1.4'
O O 0.0106 0.0060 'International Tables Vol C Tables 4.2.6.8 and 6.1.1.4'
N N 0.0061 0.0033 'International Tables Vol C Tables 4.2.6.8 and 6.1.1.4'
S S 0.1246 0.1234 'International Tables Vol C Tables 4.2.6.8 and 6.1.1.4'

loop_
_geom_angle_atom_site_label_1
_geom_angle_atom_site_label_2
_geom_angle_atom_site_label_3
_geom_angle
_geom_angle_publ_flag
O2 S1 O1 118.27(15) yes
O2 S1 N1 109.15(14) yes
O1 S1 N1 109.33(14) yes
O2 S1 C1 112.86(14) no
O1 S1 C1 111.9(2) no
N1 S1 C1 92.15(13) yes
C9 O91 O92 108.7(2) yes
C7 N1 C8 123.4(2) no
C7 N1 S1 115.7(2) yes
C8 N1 S1 120.7(2) no
C6 C1 C2 123.0(3) no
C6 C1 S1 110.4(2) no
C2 C1 S1 126.6(3) no
C1 C2 C3 116.7(3) no
C1 C2 H2 121.7(2) no
C3 C2 H2 121.7(2) no
C4 C3 C2 121.6(3) no
C4 C3 H3 119.2(2) no
C2 C3 H3 119.2(2) no
C3 C4 C5 120.7(3) no
C3 C4 H4 119.7(2) no
C5 C4 H4 119.7(2) no
C6 C5 C4 118.3(3) no
C6 C5 H5 120.8(2) no
C4 C5 H5 120.8(2) no
C1 C6 C5 119.8(3) no
C1 C6 C7 113.2(2) no
C5 C6 C7 127.0(3) no
O7 C7 N1 123.3(3) no
O7 C7 C6 128.2(3) no
N1 C7 C6 108.5(2) no
N1 C8 C9 111.8(3) no
N1 C8 H8A 109.2(2) no
C9 C8 H8A 109.2(2) no
N1 C8 H8B 109.2(2) no
C9 C8 H8B 109.2(2) no
H8A C8 H8B 107.9 no
O90 C9 O91 126.1(3) yes
O90 C9 C8 126.3(3) yes
O91 C9 C8 107.5(3) yes

loop_
_geom_bond_atom_site_label_1
_geom_bond_atom_site_label_2
_geom_bond_distance
_geom_bond_publ_flag
S1 O2 1.423(3) yes
S1 O1 1.425(3) yes
S1 N1 1.669(2) yes
S1 C1 1.751(3) no
O7 C7 1.210(3) no
O90 C9 1.189(4) yes
O91 C9 1.332(4) yes
O91 O92 1.474(3) yes
N1 C7 1.383(4) no
N1 C8 1.449(4) no
C1 C6 1.378(4) no
C1 C2 1.376(4) no
C2 C3 1.389(5) no
C2 H2 0.95 no
C3 C4 1.380(5) no
C3 H3 0.95 no
C4 C5 1.388(5) no
C4 H4 0.95 no
C5 C6 1.386(4) no
C5 H5 0.95 no
C6 C7 1.482(4) no
C8 C9 1.513(5) no
C8 H8A 0.99 no
C8 H8B 0.99 no

loop_
_geom_contact_atom_site_label_1
_geom_contact_atom_site_label_2
_geom_contact_distance
_geom_contact_site_symmetry_2
_geom_contact_publ_flag
O3 O92 2.599(3) 2_556 yes
O3 O90 2.839(3) . yes
O3 O7 2.791(3) 3_667 yes
O92 O3 2.599(3) 2_546 no
O90 O3 2.839(3) . no
O7 O3 2.791(3) 3_667 no

loop_
_geom_torsion_atom_site_label_1
_geom_torsion_atom_site_label_2
_geom_torsion_atom_site_label_3
_geom_torsion_atom_site_label_4
_geom_torsion
_geom_torsion_publ_flag
O2 S1 N1 C7 115.5(2) no
O1 S1 N1 C7 -113.7(2) no
C1 S1 N1 C7 0.4(2) no
O2 S1 N1 C8 -58.8(3) no
O1 S1 N1 C8 71.9(3) no
C1 S1 N1 C8 -174.0(2) no
O2 S1 C1 C6 -113.2(2) no
O1 S1 C1 C6 110.5(2) no
N1 S1 C1 C6 -1.3(2) no
O2 S1 C1 C2 67.5(3) no
O1 S1 C1 C2 -68.8(3) no
N1 S1 C1 C2 179.4(3) no
C6 C1 C2 C3 0.1(5) no
S1 C1 C2 C3 179.3(3) no
C1 C2 C3 C4 0.3(5) no
C2 C3 C4 C5 -0.7(5) no
C3 C4 C5 C6 0.7(5) no
C2 C1 C6 C5 -0.1(5) no
S1 C1 C6 C5 -179.4(2) no
C2 C1 C6 C7 -178.8(3) no
S1 C1 C6 C7 1.9(3) no
C4 C5 C6 C1 -0.3(4) no
C4 C5 C6 C7 178.1(3) no
C8 N1 C7 O7 -4.2(5) no
S1 N1 C7 O7 -178.4(2) no
C8 N1 C7 C6 174.8(3) no
S1 N1 C7 C6 0.6(3) no
C1 C6 C7 O7 177.3(3) no
C5 C6 C7 O7 -1.2(5) no
C1 C6 C7 N1 -1.7(3) no
C5 C6 C7 N1 179.8(3) no
C7 N1 C8 C9 82.8(3) yes
S1 N1 C8 C9 -103.3(3) yes
O92 O91 C9 O90 -1.5(4) yes
O92 O91 C9 C8 175.1(2) yes
N1 C8 C9 O90 -14.8(4) yes
N1 C8 C9 O91 168.6(2) yes

loop_
_cod_related_entry_id
_cod_related_entry_database
_cod_related_entry_code
1 ChemSpider 30652153
